data_7243543
loop_
_publ_author_name
'Ndamyabera, Christophe A.'
'Chatterjee, Nabanita'
'Oliver, Clive L.'
'Bourne, Susan A.'

_publ_section_title
;
 Robust pyridylbenzoate metal--organic frameworks as sorbents for volatile
 solvents and gases
;
_journal_issue 40
_journal_name_full CrystEngComm
_journal_page_first 7162
_journal_page_last 7170
_journal_paper_doi 10.1039/D1CE01052B
_journal_volume 23
_journal_year 2021
_chemical_formula_sum 'C24 H16 Co I1.6 N2 O4'
_chemical_formula_weight 658.36
_space_group_crystal_system monoclinic
_space_group_IT_number 14
_space_group_name_Hall '-P 2ybc'
_space_group_name_H-M_alt 'P 1 21/c 1'
_atom_sites_solution_hydrogens geom
_audit_creation_method SHELXL-2018/3
_audit_update_record
;
2021-07-31 deposited with the CCDC.	2021-09-20 downloaded from the CCDC.
;
_cell_angle_alpha 90
_cell_angle_beta 97.159(4)
_cell_angle_gamma 90
_cell_formula_units_Z 4
_cell_length_a 10.114(3)
_cell_length_b 16.501(4)
_cell_length_c 14.700(4)
_cell_measurement_reflns_used 18540
_cell_measurement_temperature 293(2)
_cell_measurement_theta_max 26.425
_cell_measurement_theta_min 2.029
_cell_volume 2434.2(11)
_computing_cell_refinement 'SAINT-Plus (Bruker, 2004)'
_computing_data_collection 'APEX2 (Bruker, 2005)'
_computing_data_reduction 'SAINT-Plus and XPREP (Bruker 2004)'
_computing_molecular_graphics 'X-seed (Barbour, 1999)'
_computing_structure_refinement 'SHELXL-2018/3 (Sheldrick, 2018)'
_computing_structure_solution 'SHELXT 2014/5 (Sheldrick, 2014)'
_diffrn_ambient_temperature 293(2)
_diffrn_measured_fraction_theta_full 0.994
_diffrn_measured_fraction_theta_max 0.991
_diffrn_measurement_device_type 'Bruker Kappa Duo Apex II diffractometer'
_diffrn_measurement_method '1.2\% \f scans and \w scans'
_diffrn_radiation_type MoK\a
_diffrn_radiation_wavelength 0.71073
_diffrn_reflns_av_R_equivalents 0.0442
_diffrn_reflns_av_unetI/netI 0.0453
_diffrn_reflns_Laue_measured_fraction_full 0.994
_diffrn_reflns_Laue_measured_fraction_max 0.991
_diffrn_reflns_limit_h_max 12
_diffrn_reflns_limit_h_min -12
_diffrn_reflns_limit_k_max 20
_diffrn_reflns_limit_k_min -20
_diffrn_reflns_limit_l_max 18
_diffrn_reflns_limit_l_min -18
_diffrn_reflns_number 18540
_diffrn_reflns_point_group_measured_fraction_full 0.994
_diffrn_reflns_point_group_measured_fraction_max 0.991
_diffrn_reflns_theta_full 25.242
_diffrn_reflns_theta_max 26.425
_diffrn_reflns_theta_min 2.029
_diffrn_source 'fine-focus sealed tube'
_exptl_absorpt_coefficient_mu 2.766
_exptl_absorpt_correction_type multi-scan
_exptl_absorpt_process_details '(SADABS; Sheldrick, 1996)'
_exptl_crystal_colour red
_exptl_crystal_density_diffrn 1.796
_exptl_crystal_density_method 'not measured'
_exptl_crystal_description block
_exptl_crystal_F_000 1271
_exptl_crystal_size_max 0.18
_exptl_crystal_size_mid 0.12
_exptl_crystal_size_min 0.080
_exptl_transmission_factor_max 0.800
_exptl_transmission_factor_min 0.678
_refine_diff_density_max 2.179
_refine_diff_density_min -0.643
_refine_diff_density_rms 0.145
_refine_ls_extinction_method none
_refine_ls_goodness_of_fit_ref 1.110
_refine_ls_hydrogen_treatment constr
_refine_ls_matrix_type full
_refine_ls_number_parameters 334
_refine_ls_number_reflns 4970
_refine_ls_number_restraints 3
_refine_ls_restrained_S_all 1.116
_refine_ls_R_factor_all 0.0934
_refine_ls_R_factor_gt 0.0687
_refine_ls_shift/su_max 0.000
_refine_ls_shift/su_mean 0.000
_refine_ls_structure_factor_coef Fsqd
_refine_ls_weighting_details 'w=1/[\s^2^(Fo^2^)+(0.0716P)^2^+16.6580P] where P=(Fo^2^+2Fc^2^)/3'
_refine_ls_weighting_scheme calc
_refine_ls_wR_factor_gt 0.1838
_refine_ls_wR_factor_ref 0.1956
_reflns_Friedel_coverage 0.000
_reflns_number_gt 3691
_reflns_number_total 4970
_reflns_threshold_expression 'I > 2\s(I)'
_cod_data_source_file d1ce01052b2.cif
_cod_data_source_block 1dI2_final
_cod_depositor_comments 'Adding full bibliography for 7243541--7243544.cif.'
_cod_original_cell_volume 2434.3(11)
_cod_original_sg_symbol_H-M 'P 21/c'
_cod_original_formula_sum 'C24 H16 Co I1.60 N2 O4'
_cod_database_code 7243543
_shelx_shelxl_version_number 2018/3
_shelx_space_group_comment
;
The symmetry employed for this shelxl refinement is uniquely defined
by the following loop, which should always be used as a source of
symmetry information in preference to the above space-group names.
They are only intended as comments.
;

loop_
_space_group_symop_operation_xyz
'x, y, z'
'-x, y+1/2, -z+1/2'
'-x, -y, -z'
'x, -y-1/2, z-1/2'

loop_
_atom_site_label
_atom_site_type_symbol
_atom_site_fract_x
_atom_site_fract_y
_atom_site_fract_z
_atom_site_U_iso_or_equiv
_atom_site_adp_type
_atom_site_occupancy
_atom_site_site_symmetry_order
_atom_site_calc_flag
_atom_site_refinement_flags_posn
_atom_site_refinement_flags_adp
_atom_site_refinement_flags_occupancy
_atom_site_disorder_assembly
_atom_site_disorder_group
Co1 Co 0.36188(8) 0.58124(4) 0.03260(5) 0.0170(2) Uani 1 1 d . . . . .
I2 I 0.7962(10) 0.4746(5) 0.4575(6) 0.082(3) Uani 0.3 1 d D . P A 1
I1 I 0.6976(13) 0.3672(6) 0.5607(7) 0.082(2) Uani 0.3 1 d D . P A 1
O1A O 0.5280(4) 0.5366(2) 0.1053(3) 0.0234(9) Uani 1 1 d . . . . .
O2A O 0.7173(4) 0.4756(2) 0.0850(3) 0.0213(9) Uani 1 1 d . . . . .
O2B O -0.1856(4) 0.1609(3) 0.4794(3) 0.0303(10) Uani 1 1 d . . . . .
O1B O -0.3425(4) 0.1702(3) 0.3628(3) 0.0263(10) Uani 1 1 d . . . . .
N1A N 0.4821(5) 0.8402(3) 0.4620(3) 0.0224(11) Uani 1 1 d . . . . .
N1B N 0.2537(5) 0.4975(3) 0.1066(3) 0.0239(11) Uani 1 1 d . . . . .
C8B C 0.1009(6) 0.3955(4) 0.2066(4) 0.0233(13) Uani 1 1 d . . . . .
C1A C 0.6497(6) 0.5253(3) 0.1252(4) 0.0173(11) Uani 1 1 d . . . . .
C2A C 0.7221(6) 0.5740(4) 0.2023(4) 0.0205(12) Uani 1 1 d . . . . .
C2B C -0.1415(6) 0.2429(4) 0.3539(4) 0.0256(13) Uani 1 1 d . . . . .
C1B C -0.2281(6) 0.1891(4) 0.4027(4) 0.0227(12) Uani 1 1 d . . . . .
C8A C 0.6376(6) 0.7334(4) 0.3696(4) 0.0276(14) Uani 1 1 d . . . . .
C6A C 0.7155(6) 0.6752(4) 0.3203(4) 0.0261(13) Uani 1 1 d . . . . .
C5B C 0.0174(6) 0.3431(4) 0.2582(4) 0.0261(13) Uani 1 1 d . . . . .
C9B C 0.0738(6) 0.4055(4) 0.1120(4) 0.0279(14) Uani 1 1 d . . . . .
H5B H 0.002990 0.377694 0.079587 0.033 Uiso 1 1 calc R U . . .
C11A C 0.4663(7) 0.8333(4) 0.3698(5) 0.0341(16) Uani 1 1 d . . . . .
H7A H 0.403354 0.866266 0.336315 0.041 Uiso 1 1 calc R U . . .
C7A C 0.6511(6) 0.6290(4) 0.2492(4) 0.0223(12) Uani 1 1 d . . . . .
H1A H 0.559762 0.634863 0.232867 0.027 Uiso 1 1 calc R U . . .
C12A C 0.5371(8) 0.7808(4) 0.3227(4) 0.0349(16) Uani 1 1 d . . . . .
H8A H 0.518313 0.776684 0.259309 0.042 Uiso 1 1 calc R U . . .
C10B C 0.1499(6) 0.4553(4) 0.0669(4) 0.0287(14) Uani 1 1 d . . . . .
H6B H 0.128202 0.460383 0.003785 0.034 Uiso 1 1 calc R U . . .
C5A C 0.8527(7) 0.6650(4) 0.3452(5) 0.0394(18) Uani 1 1 d . . . . .
H2A H 0.897015 0.695665 0.392623 0.047 Uiso 1 1 calc R U . . .
C10A C 0.5784(7) 0.7952(4) 0.5058(4) 0.0324(15) Uani 1 1 d . . . . .
H6A H 0.592521 0.798284 0.569390 0.039 Uiso 1 1 calc R U . . .
C12B C 0.2089(7) 0.4387(5) 0.2498(5) 0.0381(17) Uani 1 1 d . . . . .
H8B H 0.232717 0.434666 0.312790 0.046 Uiso 1 1 calc R U . . .
C11B C 0.2814(7) 0.4887(4) 0.1965(4) 0.0345(16) Uani 1 1 d . . . . .
H7B H 0.353374 0.517372 0.226172 0.041 Uiso 1 1 calc R U . . .
C3A C 0.8583(7) 0.5634(4) 0.2278(5) 0.0328(15) Uani 1 1 d . . . . .
H4A H 0.905606 0.526020 0.197285 0.039 Uiso 1 1 calc R U . . .
C9A C 0.6591(7) 0.7440(4) 0.4628(5) 0.0338(16) Uani 1 1 d . . . . .
H5A H 0.728448 0.716524 0.497221 0.041 Uiso 1 1 calc R U . . .
C4A C 0.9227(7) 0.6089(5) 0.2990(5) 0.0413(18) Uani 1 1 d . . . . .
H3A H 1.013688 0.602013 0.316083 0.050 Uiso 1 1 calc R U . . .
C3B C -0.1842(8) 0.2689(6) 0.2668(6) 0.052(2) Uani 1 1 d . . . . .
H1B H -0.267857 0.252998 0.239039 0.063 Uiso 1 1 calc R U . . .
C4B C -0.1059(8) 0.3185(6) 0.2188(5) 0.051(2) Uani 1 1 d . . . . .
H2B H -0.137556 0.335119 0.159616 0.062 Uiso 1 1 calc R U . . .
C7B C -0.0169(10) 0.2655(7) 0.3916(6) 0.074(4) Uani 1 1 d . . . . .
H4B H 0.015522 0.247787 0.450209 0.089 Uiso 1 1 calc R U . . .
C6B C 0.0621(10) 0.3144(8) 0.3438(6) 0.084(4) Uani 1 1 d . . . . .
H3B H 0.147394 0.328100 0.370581 0.101 Uiso 1 1 calc R U . . .
I4 I 0.7742(9) 0.4924(5) 0.4609(4) 0.0657(19) Uani 0.3 1 d D . P B 2
I3 I 0.6264(8) 0.3859(4) 0.5318(6) 0.129(3) Uani 0.3 1 d D . P B 2
I6 I 0.677(2) 0.3737(9) 0.5566(6) 0.071(5) Uani 0.2 1 d D . P C 3
I5 I 0.6733(10) 0.4792(5) 0.4245(7) 0.163(3) Uani 0.2 1 d D . P C 3

loop_
_atom_site_aniso_label
_atom_site_aniso_U_11
_atom_site_aniso_U_22
_atom_site_aniso_U_33
_atom_site_aniso_U_23
_atom_site_aniso_U_13
_atom_site_aniso_U_12
Co1 0.0207(4) 0.0149(4) 0.0158(4) -0.0010(3) 0.0039(3) 0.0009(3)
I2 0.089(3) 0.058(4) 0.103(4) 0.014(2) 0.028(2) -0.008(3)
I1 0.068(3) 0.048(3) 0.124(5) 0.000(3) -0.011(3) -0.020(2)
O1A 0.023(2) 0.024(2) 0.022(2) -0.0014(17) 0.0003(17) 0.0039(17)
O2A 0.024(2) 0.021(2) 0.019(2) -0.0051(16) 0.0060(16) 0.0004(17)
O2B 0.032(2) 0.037(3) 0.021(2) 0.0109(19) -0.0016(18) -0.011(2)
O1B 0.026(2) 0.027(2) 0.025(2) 0.0063(18) -0.0012(18) -0.0056(18)
N1A 0.028(3) 0.018(2) 0.022(2) -0.004(2) 0.006(2) 0.000(2)
N1B 0.025(3) 0.024(3) 0.022(2) 0.000(2) 0.002(2) -0.005(2)
C8B 0.025(3) 0.023(3) 0.022(3) 0.005(2) 0.002(2) -0.002(2)
C1A 0.021(3) 0.017(3) 0.015(3) 0.001(2) 0.007(2) 0.000(2)
C2A 0.022(3) 0.021(3) 0.019(3) -0.001(2) 0.005(2) 0.002(2)
C2B 0.027(3) 0.026(3) 0.023(3) 0.008(2) 0.001(3) -0.006(3)
C1B 0.021(3) 0.023(3) 0.025(3) 0.002(2) 0.003(2) -0.003(2)
C8A 0.028(3) 0.026(3) 0.029(3) -0.008(3) 0.003(3) 0.004(3)
C6A 0.031(3) 0.025(3) 0.023(3) -0.006(2) 0.003(3) 0.005(3)
C5B 0.023(3) 0.026(3) 0.030(3) 0.007(3) 0.005(3) -0.004(2)
C9B 0.025(3) 0.036(4) 0.021(3) 0.005(3) -0.003(2) -0.014(3)
C11A 0.043(4) 0.032(4) 0.026(3) -0.004(3) -0.001(3) 0.012(3)
C7A 0.022(3) 0.022(3) 0.023(3) -0.003(2) 0.003(2) 0.007(2)
C12A 0.050(4) 0.035(4) 0.020(3) -0.004(3) 0.005(3) 0.013(3)
C10B 0.027(3) 0.037(4) 0.022(3) 0.004(3) 0.000(3) -0.006(3)
C5A 0.034(4) 0.040(4) 0.041(4) -0.023(3) -0.008(3) 0.007(3)
C10A 0.045(4) 0.032(3) 0.020(3) -0.005(3) 0.000(3) 0.010(3)
C12B 0.032(4) 0.055(5) 0.026(3) 0.010(3) 0.000(3) -0.015(3)
C11B 0.033(4) 0.044(4) 0.025(3) 0.005(3) -0.001(3) -0.017(3)
C3A 0.027(3) 0.034(4) 0.037(4) -0.011(3) 0.001(3) 0.006(3)
C9A 0.035(4) 0.036(4) 0.027(3) -0.008(3) -0.010(3) 0.010(3)
C4A 0.026(4) 0.047(4) 0.048(4) -0.018(4) -0.007(3) 0.008(3)
C3B 0.030(4) 0.073(6) 0.049(5) 0.033(4) -0.012(3) -0.028(4)
C4B 0.034(4) 0.082(6) 0.034(4) 0.033(4) -0.009(3) -0.024(4)
C7B 0.069(6) 0.115(8) 0.032(4) 0.036(5) -0.023(4) -0.065(6)
C6B 0.071(7) 0.140(10) 0.035(5) 0.042(6) -0.024(4) -0.074(7)
I4 0.108(5) 0.040(3) 0.0443(18) 0.0099(13) -0.006(2) -0.015(3)
I3 0.143(7) 0.060(2) 0.201(7) 0.035(4) 0.092(5) -0.016(3)
I6 0.111(12) 0.049(6) 0.049(3) 0.010(3) 0.001(4) -0.036(7)
I5 0.167(7) 0.148(6) 0.180(8) 0.100(6) 0.041(6) 0.027(6)

loop_
_atom_type_symbol
_atom_type_description
_atom_type_scat_dispersion_real
_atom_type_scat_dispersion_imag
_atom_type_scat_source
C C 0.0033 0.0016 'International Tables Vol C Tables 4.2.6.8 and 6.1.1.4'
H H 0.0000 0.0000 'International Tables Vol C Tables 4.2.6.8 and 6.1.1.4'
N N 0.0061 0.0033 'International Tables Vol C Tables 4.2.6.8 and 6.1.1.4'
O O 0.0106 0.0060 'International Tables Vol C Tables 4.2.6.8 and 6.1.1.4'
Co Co 0.3494 0.9721 'International Tables Vol C Tables 4.2.6.8 and 6.1.1.4'
I I -0.4742 1.8119 'International Tables Vol C Tables 4.2.6.8 and 6.1.1.4'

loop_
_geom_angle_atom_site_label_1
_geom_angle_atom_site_label_2
_geom_angle_atom_site_label_3
_geom_angle
_geom_angle_site_symmetry_1
_geom_angle_site_symmetry_3
_geom_angle_publ_flag
O1A Co1 O2A 119.64(16) . 3_665 ?
O1A Co1 N1A 89.57(18) . 4_575 ?
O2A Co1 N1A 93.11(18) 3_665 4_575 ?
O1A Co1 N1B 86.53(18) . . ?
O2A Co1 N1B 87.84(18) 3_665 . ?
N1A Co1 N1B 175.9(2) 4_575 . ?
O1A Co1 O1B 90.84(16) . 2 ?
O2A Co1 O1B 149.04(17) 3_665 2 ?
N1A Co1 O1B 92.37(18) 4_575 2 ?
N1B Co1 O1B 88.82(18) . 2 ?
O1A Co1 O2B 150.81(16) . 2 ?
O2A Co1 O2B 88.75(16) 3_665 2 ?
N1A Co1 O2B 95.92(19) 4_575 2 ?
N1B Co1 O2B 88.05(19) . 2 ?
O1B Co1 O2B 60.37(16) 2 2 ?
O1A Co1 C1B 120.96(18) . 2 ?
O2A Co1 C1B 118.47(18) 3_665 2 ?
N1A Co1 C1B 97.0(2) 4_575 2 ?
N1B Co1 C1B 86.0(2) . 2 ?
O1B Co1 C1B 30.58(17) 2 2 ?
O2B Co1 C1B 29.94(17) 2 2 ?
C1A O1A Co1 156.2(4) . . ?
C1A O2A Co1 121.2(4) . 3_665 ?
C1B O2B Co1 88.0(4) . 2_545 ?
C1B O1B Co1 89.8(3) . 2_545 ?
C10A N1A C11A 115.4(5) . . ?
C10A N1A Co1 122.2(4) . 4_576 ?
C11A N1A Co1 122.4(4) . 4_576 ?
C11B N1B C10B 116.0(5) . . ?
C11B N1B Co1 121.3(4) . . ?
C10B N1B Co1 122.6(4) . . ?
C12B C8B C9B 116.1(6) . . ?
C12B C8B C5B 122.2(6) . . ?
C9B C8B C5B 121.7(6) . . ?
O1A C1A O2A 124.5(5) . . ?
O1A C1A C2A 118.2(5) . . ?
O2A C1A C2A 117.4(5) . . ?
C7A C2A C3A 120.1(6) . . ?
C7A C2A C1A 119.3(5) . . ?
C3A C2A C1A 120.6(5) . . ?
C7B C2B C3B 117.6(6) . . ?
C7B C2B C1B 122.4(6) . . ?
C3B C2B C1B 120.0(6) . . ?
O2B C1B O1B 121.2(5) . . ?
O2B C1B C2B 120.0(5) . . ?
O1B C1B C2B 118.7(5) . . ?
O2B C1B Co1 62.0(3) . 2_545 ?
O1B C1B Co1 59.6(3) . 2_545 ?
C2B C1B Co1 170.6(5) . 2_545 ?
C9A C8A C12A 116.0(6) . . ?
C9A C8A C6A 122.7(6) . . ?
C12A C8A C6A 121.3(6) . . ?
C7A C6A C5A 119.2(6) . . ?
C7A C6A C8A 119.6(6) . . ?
C5A C6A C8A 121.2(6) . . ?
C6B C5B C4B 117.8(6) . . ?
C6B C5B C8B 121.9(6) . . ?
C4B C5B C8B 120.3(6) . . ?
C10B C9B C8B 120.5(6) . . ?
C10B C9B H5B 119.8 . . ?
C8B C9B H5B 119.8 . . ?
N1A C11A C12A 123.9(6) . . ?
N1A C11A H7A 118.0 . . ?
C12A C11A H7A 118.0 . . ?
C6A C7A C2A 120.5(6) . . ?
C6A C7A H1A 119.7 . . ?
C2A C7A H1A 119.7 . . ?
C11A C12A C8A 120.1(6) . . ?
C11A C12A H8A 120.0 . . ?
C8A C12A H8A 120.0 . . ?
N1B C10B C9B 124.5(6) . . ?
N1B C10B H6B 117.7 . . ?
C9B C10B H6B 117.7 . . ?
C4A C5A C6A 120.0(6) . . ?
C4A C5A H2A 120.0 . . ?
C6A C5A H2A 120.0 . . ?
N1A C10A C9A 124.1(6) . . ?
N1A C10A H6A 117.9 . . ?
C9A C10A H6A 117.9 . . ?
C8B C12B C11B 118.8(6) . . ?
C8B C12B H8B 120.6 . . ?
C11B C12B H8B 120.6 . . ?
N1B C11B C12B 124.0(6) . . ?
N1B C11B H7B 118.0 . . ?
C12B C11B H7B 118.0 . . ?
C4A C3A C2A 119.5(6) . . ?
C4A C3A H4A 120.2 . . ?
C2A C3A H4A 120.2 . . ?
C8A C9A C10A 120.4(6) . . ?
C8A C9A H5A 119.8 . . ?
C10A C9A H5A 119.8 . . ?
C3A C4A C5A 120.6(7) . . ?
C3A C4A H3A 119.7 . . ?
C5A C4A H3A 119.7 . . ?
C2B C3B C4B 121.7(7) . . ?
C2B C3B H1B 119.1 . . ?
C4B C3B H1B 119.1 . . ?
C5B C4B C3B 120.4(7) . . ?
C5B C4B H2B 119.8 . . ?
C3B C4B H2B 119.8 . . ?
C2B C7B C6B 121.0(7) . . ?
C2B C7B H4B 119.5 . . ?
C6B C7B H4B 119.5 . . ?
C5B C6B C7B 121.4(8) . . ?
C5B C6B H3B 119.3 . . ?
C7B C6B H3B 119.3 . . ?

loop_
_geom_bond_atom_site_label_1
_geom_bond_atom_site_label_2
_geom_bond_distance
_geom_bond_site_symmetry_2
_geom_bond_publ_flag
Co1 O1A 2.015(4) . ?
Co1 O2A 2.040(4) 3_665 ?
Co1 N1A 2.134(5) 4_575 ?
Co1 N1B 2.143(5) . ?
Co1 O1B 2.151(4) 2 ?
Co1 O2B 2.204(4) 2 ?
Co1 C1B 2.494(6) 2 ?
I2 I1 2.610(10) . ?
O1A C1A 1.244(7) . ?
O2A C1A 1.261(7) . ?
O2B C1B 1.246(7) . ?
O1B C1B 1.269(7) . ?
N1A C10A 1.326(8) . ?
N1A C11A 1.349(8) . ?
N1B C11B 1.324(8) . ?
N1B C10B 1.332(8) . ?
C8B C12B 1.390(9) . ?
C8B C9B 1.394(8) . ?
C8B C5B 1.482(8) . ?
C1A C2A 1.504(8) . ?
C2A C7A 1.393(8) . ?
C2A C3A 1.393(9) . ?
C2B C7B 1.363(10) . ?
C2B C3B 1.368(9) . ?
C2B C1B 1.493(8) . ?
C8A C9A 1.371(9) . ?
C8A C12A 1.394(9) . ?
C8A C6A 1.488(8) . ?
C6A C7A 1.388(8) . ?
C6A C5A 1.400(10) . ?
C5B C6B 1.368(10) . ?
C5B C4B 1.369(9) . ?
C9B C10B 1.355(9) . ?
C9B H5B 0.9300 . ?
C11A C12A 1.366(9) . ?
C11A H7A 0.9300 . ?
C7A H1A 0.9300 . ?
C12A H8A 0.9300 . ?
C10B H6B 0.9300 . ?
C5A C4A 1.393(10) . ?
C5A H2A 0.9300 . ?
C10A C9A 1.381(9) . ?
C10A H6A 0.9300 . ?
C12B C11B 1.406(9) . ?
C12B H8B 0.9300 . ?
C11B H7B 0.9300 . ?
C3A C4A 1.382(10) . ?
C3A H4A 0.9300 . ?
C9A H5A 0.9300 . ?
C4A H3A 0.9300 . ?
C3B C4B 1.391(10) . ?
C3B H1B 0.9300 . ?
C4B H2B 0.9300 . ?
C7B C6B 1.388(11) . ?
C7B H4B 0.9300 . ?
C6B H3B 0.9300 . ?
I4 I3 2.607(10) . ?
I6 I5 2.605(11) . ?

loop_
_geom_hbond_atom_site_label_D
_geom_hbond_atom_site_label_H
_geom_hbond_atom_site_label_A
_geom_hbond_distance_DH
_geom_hbond_distance_HA
_geom_hbond_distance_DA
_geom_hbond_angle_DHA
_geom_hbond_site_symmetry_A
_geom_hbond_publ_flag
C9B H5B O2B 0.93 2.35 3.257(7) 165.6 4_565 yes
C11A H7A O2A 0.93 2.54 3.116(8) 120.7 2_655 yes
C10B H6B O2A 0.93 2.40 2.973(8) 119.5 3_665 yes
